data_4303376
loop_
_publ_author_name
'Andrew D. Burrows'
'Ross W. Harrington'
'Andrew S. Kirk'
'Mary F. Mahon'
'Frank Marken'
'John E. Warren'
'Michael K. Whittlesey'

_publ_section_title
;
Synthesis, Characterization, and Electrochemistry of a Series of Iron(II)
Complexes Containing Self-Assembled
1,5-Diaza-3,7-diphosphabicyclo[3.3.1]nonane Ligands
;
_journal_name_full 'Inorganic Chemistry'
_journal_page_first 9924
_journal_page_last 9935
_journal_paper_doi 10.1021/ic900874f
_journal_volume 48
_journal_year 2009
_chemical_formula_sum 'C35 H54 Fe N4 O10 P4'
_chemical_formula_weight 870.55
_chemical_name_systematic
; 
 ? 
;
_space_group_IT_number 2
_symmetry_cell_setting triclinic
_symmetry_space_group_name_Hall '-P 1'
_symmetry_space_group_name_H-M 'P -1'
_atom_sites_solution_hydrogens geom
_atom_sites_solution_primary direct
_atom_sites_solution_secondary difmap
_audit_creation_method SHELXL-97
_cell_angle_alpha 87.925(1)
_cell_angle_beta 79.223(1)
_cell_angle_gamma 65.600(1)
_cell_formula_units_Z 2
_cell_length_a 9.4170(2)
_cell_length_b 10.5490(2)
_cell_length_c 22.2750(6)
_cell_measurement_reflns_used 45119
_cell_measurement_temperature 150(2)
_cell_measurement_theta_max 27.485
_cell_measurement_theta_min 2.910
_cell_volume 1977.53(8)
_computing_cell_refinement 'HKL Scalepack (Otwinowski & Minor 1997)'
_computing_data_collection 'Collect (Bruker AXS BV, 1997-2004)'
_computing_data_reduction 'Denzo & Scalepack (Otwinowski & Minor,1997)'
_computing_molecular_graphics 'ORTEX (P.McArdle, 1995)'
_computing_publication_material 'SHELXL-97/2 (Sheldrick,1997)'
_computing_structure_refinement 'SHELXL-97/2 (Sheldrick, 1997)'
_computing_structure_solution 'SHELXS-97 (Sheldrick, 1990)'
_diffrn_ambient_temperature 150(2)
_diffrn_measured_fraction_theta_full 0.964
_diffrn_measured_fraction_theta_max 0.964
_diffrn_measurement_device_type '95mm CCD camera on \k-goniostat'
_diffrn_measurement_method CCD
_diffrn_radiation_monochromator 'horizonally mounted graphite crystal'
_diffrn_radiation_source 'fine-focus sealed tube'
_diffrn_radiation_type MoK\a
_diffrn_radiation_wavelength 0.71073
_diffrn_reflns_av_R_equivalents 0.0707
_diffrn_reflns_av_sigmaI/netI 0.0737
_diffrn_reflns_limit_h_max 12
_diffrn_reflns_limit_h_min -12
_diffrn_reflns_limit_k_max 12
_diffrn_reflns_limit_k_min -13
_diffrn_reflns_limit_l_max 28
_diffrn_reflns_limit_l_min -28
_diffrn_reflns_number 23946
_diffrn_reflns_theta_full 27.54
_diffrn_reflns_theta_max 27.54
_diffrn_reflns_theta_min 3.97
_exptl_absorpt_coefficient_mu 0.604
_exptl_absorpt_correction_T_max 0.9704
_exptl_absorpt_correction_T_min 0.8637
_exptl_absorpt_correction_type multi-scan
_exptl_absorpt_process_details
;
multi-scan from symmetry-related measurements 
Sortav (Blessing 1995)
;
_exptl_crystal_colour red
_exptl_crystal_density_diffrn 1.462
_exptl_crystal_density_method 'not measured'
_exptl_crystal_description prism
_exptl_crystal_F_000 916
_exptl_crystal_size_max 0.25
_exptl_crystal_size_mid 0.15
_exptl_crystal_size_min 0.05
_refine_diff_density_max 0.784
_refine_diff_density_min -0.691
_refine_diff_density_rms 0.095
_refine_ls_extinction_method none
_refine_ls_goodness_of_fit_ref 1.128
_refine_ls_hydrogen_treatment mixed
_refine_ls_matrix_type full
_refine_ls_number_parameters 529
_refine_ls_number_reflns 8787
_refine_ls_number_restraints 21
_refine_ls_restrained_S_all 1.126
_refine_ls_R_factor_all 0.0835
_refine_ls_R_factor_gt 0.0618
_refine_ls_shift/su_max 0.000
_refine_ls_shift/su_mean 0.000
_refine_ls_structure_factor_coef Fsqd
_refine_ls_weighting_details 'calc w=1/[\s^2^(Fo^2^)+(0.0482P)^2^+3.6302P] where P=(Fo^2^+2Fc^2^)/3'
_refine_ls_weighting_scheme calc
_refine_ls_wR_factor_gt 0.1406
_refine_ls_wR_factor_ref 0.1517
_reflns_number_gt 6814
_reflns_number_total 8787
_reflns_threshold_expression >2sigma(I)
_cod_data_source_file ic900874f_si_001_4.cif
_cod_data_source_block compound_5_k07adb2
_cod_database_code 4303376

loop_
_symmetry_equiv_pos_as_xyz
'x, y, z'
'-x, -y, -z'

loop_
_atom_site_label
_atom_site_type_symbol
_atom_site_fract_x
_atom_site_fract_y
_atom_site_fract_z
_atom_site_U_iso_or_equiv
_atom_site_adp_type
_atom_site_occupancy
_atom_site_symmetry_multiplicity
_atom_site_calc_flag
_atom_site_refinement_flags
_atom_site_disorder_assembly
_atom_site_disorder_group
Fe Fe 0.22493(5) 0.18397(5) 0.25780(2) 0.01648(13) Uani 1 1 d . . .
C1 C 0.5760(4) 0.1752(4) 0.28932(16) 0.0221(7) Uani 1 1 d . . .
H1A H 0.6012 0.0783 0.3017 0.027 Uiso 1 1 calc R . .
H1B H 0.6770 0.1805 0.2702 0.027 Uiso 1 1 calc R . .
C2 C 0.3983(4) 0.4064(4) 0.22987(17) 0.0235(7) Uani 1 1 d . . .
H2A H 0.4941 0.4182 0.2087 0.028 Uiso 1 1 calc R . .
H2B H 0.3137 0.4521 0.2058 0.028 Uiso 1 1 calc R . .
C3 C 0.1917(4) 0.4853(4) 0.32260(17) 0.0233(7) Uani 1 1 d . . .
H3A H 0.1122 0.5304 0.2963 0.028 Uiso 1 1 calc R . .
H3B H 0.1583 0.5446 0.3605 0.028 Uiso 1 1 calc R . .
C4 C 0.3659(4) 0.2560(4) 0.38282(16) 0.0227(7) Uani 1 1 d . . .
H4A H 0.3338 0.3139 0.4211 0.027 Uiso 1 1 calc R . .
H4B H 0.3962 0.1577 0.3939 0.027 Uiso 1 1 calc R . .
C5 C 0.4683(4) 0.4154(4) 0.32834(17) 0.0244(7) Uani 1 1 d . . .
H5A H 0.4337 0.4735 0.3667 0.029 Uiso 1 1 calc R . .
H5B H 0.5676 0.4200 0.3064 0.029 Uiso 1 1 calc R . .
N1 N 0.5042(3) 0.2698(3) 0.34440(14) 0.0237(6) Uani 1 1 d . . .
N2 N 0.3468(3) 0.4766(3) 0.29065(15) 0.0243(6) Uani 1 1 d . . .
C6 C 0.4267(4) -0.0873(4) 0.14297(16) 0.0215(7) Uani 1 1 d . . .
H6A H 0.4184 -0.1234 0.1040 0.026 Uiso 1 1 calc R . .
H6B H 0.5164 -0.0592 0.1347 0.026 Uiso 1 1 calc R . .
C7 C 0.1126(4) -0.0306(4) 0.18810(17) 0.0222(7) Uani 1 1 d . . .
H7A H 0.0043 0.0336 0.2083 0.027 Uiso 1 1 calc R . .
H7B H 0.1047 -0.0663 0.1489 0.027 Uiso 1 1 calc R . .
C8 C 0.4933(4) -0.1640(4) 0.24473(17) 0.0229(7) Uani 1 1 d . . .
H8A H 0.5803 -0.1326 0.2351 0.028 Uiso 1 1 calc R . .
H8B H 0.5305 -0.2493 0.2682 0.028 Uiso 1 1 calc R . .
C9 C 0.1761(4) -0.1066(4) 0.28991(17) 0.0234(7) Uani 1 1 d . . .
H9A H 0.2038 -0.1897 0.3150 0.028 Uiso 1 1 calc R . .
H9B H 0.0676 -0.0394 0.3083 0.028 Uiso 1 1 calc R . .
C10 C 0.3330(4) -0.2496(4) 0.19815(18) 0.0257(7) Uani 1 1 d . . .
H10A H 0.3242 -0.2823 0.1584 0.031 Uiso 1 1 calc R . .
H10B H 0.3660 -0.3312 0.2240 0.031 Uiso 1 1 calc R . .
N3 N 0.4584(3) -0.1979(3) 0.18718(14) 0.0232(6) Uani 1 1 d . . .
N4 N 0.1759(4) -0.1483(3) 0.22754(14) 0.0243(6) Uani 1 1 d . . .
P1 P 0.44445(10) 0.21678(9) 0.23153(4) 0.01797(18) Uani 1 1 d . . .
C11 C 0.5880(4) 0.1534(4) 0.15972(16) 0.0218(7) Uani 1 1 d . . .
C12 C 0.7233(4) 0.0272(4) 0.15612(18) 0.0255(7) Uani 1 1 d . . .
H12 H 0.7465 -0.0229 0.1919 0.031 Uiso 1 1 calc R . .
C13 C 0.8234(4) -0.0241(4) 0.0999(2) 0.0310(8) Uani 1 1 d . . .
H13 H 0.9135 -0.1108 0.0973 0.037 Uiso 1 1 calc R . .
C14 C 0.7928(4) 0.0499(5) 0.04774(19) 0.0336(9) Uani 1 1 d . . .
H14 H 0.8606 0.0135 0.0094 0.040 Uiso 1 1 calc R . .
C15 C 0.6632(5) 0.1771(5) 0.05165(19) 0.0339(9) Uani 1 1 d . . .
H15 H 0.6442 0.2299 0.0163 0.041 Uiso 1 1 calc R . .
C16 C 0.5603(4) 0.2278(4) 0.10764(18) 0.0272(8) Uani 1 1 d . . .
H16 H 0.4704 0.3144 0.1100 0.033 Uiso 1 1 calc R . .
P2 P 0.19514(10) 0.31115(9) 0.34260(4) 0.01864(19) Uani 1 1 d . . .
C21 C 0.0200(4) 0.3573(4) 0.40286(17) 0.0222(7) Uani 1 1 d . . .
C22 C -0.1277(4) 0.4482(4) 0.38965(19) 0.0284(8) Uani 1 1 d . . .
H22 H -0.1341 0.4862 0.3504 0.034 Uiso 1 1 calc R . .
C23 C -0.2641(5) 0.4824(5) 0.4339(2) 0.0370(10) Uani 1 1 d . . .
H23 H -0.3638 0.5445 0.4249 0.044 Uiso 1 1 calc R . .
C24 C -0.2558(5) 0.4266(5) 0.4911(2) 0.0402(10) Uani 1 1 d . . .
H24 H -0.3501 0.4488 0.5209 0.048 Uiso 1 1 calc R . .
C25 C -0.1104(5) 0.3385(5) 0.5050(2) 0.0374(9) Uani 1 1 d . . .
H25 H -0.1051 0.3015 0.5445 0.045 Uiso 1 1 calc R . .
C26 C 0.0279(5) 0.3041(4) 0.46124(18) 0.0286(8) Uani 1 1 d . . .
H26 H 0.1276 0.2445 0.4710 0.034 Uiso 1 1 calc R . .
P3 P 0.23999(10) 0.06714(9) 0.17225(4) 0.01812(18) Uani 1 1 d . . .
C31 C 0.1810(4) 0.1577(4) 0.10388(16) 0.0224(7) Uani 1 1 d . . .
C32 C 0.2950(4) 0.1608(4) 0.05437(18) 0.0277(8) Uani 1 1 d . . .
H32 H 0.4047 0.1107 0.0553 0.033 Uiso 1 1 calc R . .
C33 C 0.2489(5) 0.2360(5) 0.0043(2) 0.0362(9) Uani 1 1 d . . .
H33 H 0.3271 0.2385 -0.0290 0.043 Uiso 1 1 calc R . .
C34 C 0.0890(5) 0.3081(4) 0.00205(19) 0.0362(9) Uani 1 1 d . . .
H34 H 0.0575 0.3612 -0.0322 0.043 Uiso 1 1 calc R . .
C35 C -0.0238(5) 0.3019(4) 0.05011(19) 0.0328(9) Uani 1 1 d . . .
H35 H -0.1332 0.3481 0.0480 0.039 Uiso 1 1 calc R . .
C36 C 0.0209(4) 0.2292(4) 0.10126(18) 0.0275(8) Uani 1 1 d . . .
H36 H -0.0578 0.2281 0.1346 0.033 Uiso 1 1 calc R . .
P4 P 0.31759(10) -0.02571(9) 0.29291(4) 0.01879(19) Uani 1 1 d . . .
C41 C 0.3564(4) -0.0664(4) 0.36964(16) 0.0226(7) Uani 1 1 d . . .
C42 C 0.2278(4) -0.0392(4) 0.41840(18) 0.0280(8) Uani 1 1 d . . .
H42 H 0.1227 -0.0008 0.4106 0.034 Uiso 1 1 calc R . .
C43 C 0.2520(5) -0.0676(5) 0.47765(19) 0.0336(9) Uani 1 1 d . . .
H43 H 0.1642 -0.0494 0.5103 0.040 Uiso 1 1 calc R . .
C44 C 0.4053(5) -0.1228(5) 0.48918(19) 0.0343(9) Uani 1 1 d . . .
H44 H 0.4219 -0.1421 0.5299 0.041 Uiso 1 1 calc R . .
C45 C 0.5342(5) -0.1501(4) 0.44219(19) 0.0320(9) Uani 1 1 d . . .
H45 H 0.6386 -0.1868 0.4507 0.038 Uiso 1 1 calc R . .
C46 C 0.5103(4) -0.1238(4) 0.38257(18) 0.0248(7) Uani 1 1 d . . .
H46 H 0.5992 -0.1449 0.3502 0.030 Uiso 1 1 calc R . .
C20 C -0.0501(4) 0.3298(4) 0.24928(16) 0.0223(7) Uani 1 1 d . . .
O1 O 0.0699(3) 0.3624(2) 0.22786(11) 0.0207(5) Uani 1 1 d . . .
O2 O -0.0045(3) 0.2130(3) 0.27833(12) 0.0224(5) Uani 1 1 d . . .
O3 O -0.1897(3) 0.3993(3) 0.24264(13) 0.0300(6) Uani 1 1 d . . .
O4 O 0.8272(3) 0.1292(3) 0.37562(13) 0.0293(6) Uani 1 1 d D . .
H4C H 0.7216(7) 0.178(4) 0.3796(19) 0.035 Uiso 1 1 d D . .
H4D H 0.883(3) 0.162(4) 0.3473(16) 0.035 Uiso 1 1 d D . .
O5 O 0.5827(4) 0.5600(4) 0.04818(15) 0.0457(8) Uani 1 1 d D . .
H5C H 0.486(3) 0.558(5) 0.0541(19) 0.055 Uiso 1 1 d D . .
H5D H 0.622(5) 0.549(6) 0.0828(11) 0.055 Uiso 1 1 d D . .
O6 O 0.2814(4) 0.5686(4) 0.06938(17) 0.0530(9) Uani 1 1 d D . .
H6C H 0.203(5) 0.560(5) 0.0967(17) 0.064 Uiso 1 1 d D . .
H6D H 0.307(6) 0.517(5) 0.0346(13) 0.064 Uiso 1 1 d D . .
O7 O 0.7297(3) 0.5594(3) 0.14566(13) 0.0313(6) Uani 1 1 d D . .
H7C H 0.646(3) 0.640(2) 0.1594(15) 0.038 Uiso 1 1 d D . .
H7D H 0.760(4) 0.500(3) 0.1756(11) 0.038 Uiso 1 1 d D . .
O8 O 0.0145(3) 0.5772(3) 0.15323(14) 0.0323(6) Uani 1 1 d D . .
H8C H 0.057(4) 0.496(3) 0.172(2) 0.039 Uiso 1 1 d D . .
H8D H -0.076(3) 0.589(4) 0.141(2) 0.039 Uiso 1 1 d D . .
O9 O -0.0926(3) 0.7765(3) 0.25406(15) 0.0374(7) Uani 1 1 d D . .
H9C H -0.010(3) 0.800(4) 0.253(2) 0.045 Uiso 1 1 d D . .
H9D H -0.074(4) 0.713(4) 0.2241(16) 0.045 Uiso 1 1 d D . .
O10 O 0.8912(4) -0.1679(4) 0.38411(17) 0.0498(8) Uani 1 1 d D . .
H10C H 0.862(6) -0.0752(10) 0.384(2) 0.060 Uiso 1 1 d D . .
H10D H 0.904(7) -0.206(4) 0.3468(10) 0.060 Uiso 1 1 d D . .

loop_
_atom_site_aniso_label
_atom_site_aniso_U_11
_atom_site_aniso_U_22
_atom_site_aniso_U_33
_atom_site_aniso_U_23
_atom_site_aniso_U_13
_atom_site_aniso_U_12
Fe 0.0146(2) 0.0173(2) 0.0181(2) 0.00247(17) -0.00375(17) -0.00704(18)
C1 0.0186(16) 0.0270(18) 0.0213(17) 0.0022(14) -0.0057(13) -0.0092(14)
C2 0.0247(17) 0.0184(16) 0.0287(19) 0.0048(14) -0.0038(14) -0.0110(14)
C3 0.0227(17) 0.0199(17) 0.0269(19) -0.0007(14) -0.0028(14) -0.0090(14)
C4 0.0203(16) 0.0295(19) 0.0209(17) 0.0030(14) -0.0050(13) -0.0125(14)
C5 0.0237(17) 0.0275(18) 0.0271(19) -0.0016(15) -0.0050(14) -0.0152(15)
N1 0.0182(14) 0.0292(16) 0.0267(16) -0.0003(13) -0.0038(11) -0.0128(12)
N2 0.0246(15) 0.0227(15) 0.0280(16) 0.0027(12) -0.0025(12) -0.0134(12)
C6 0.0193(16) 0.0229(17) 0.0221(17) -0.0017(13) -0.0036(13) -0.0085(14)
C7 0.0210(16) 0.0251(18) 0.0250(18) 0.0041(14) -0.0079(13) -0.0127(14)
C8 0.0215(16) 0.0195(17) 0.0268(19) 0.0015(14) -0.0061(13) -0.0069(14)
C9 0.0243(17) 0.0246(18) 0.0265(19) 0.0050(14) -0.0055(14) -0.0152(15)
C10 0.0286(18) 0.0203(17) 0.032(2) 0.0036(14) -0.0104(15) -0.0117(15)
N3 0.0233(15) 0.0198(14) 0.0252(16) 0.0017(12) -0.0069(12) -0.0069(12)
N4 0.0265(15) 0.0259(15) 0.0254(16) 0.0032(12) -0.0078(12) -0.0146(13)
P1 0.0162(4) 0.0183(4) 0.0202(4) 0.0012(3) -0.0038(3) -0.0079(3)
C11 0.0172(15) 0.0272(18) 0.0238(18) -0.0010(14) -0.0013(13) -0.0129(14)
C12 0.0202(17) 0.0300(19) 0.029(2) -0.0008(15) -0.0074(14) -0.0123(15)
C13 0.0180(17) 0.036(2) 0.037(2) -0.0103(17) -0.0008(15) -0.0100(16)
C14 0.0237(18) 0.051(3) 0.029(2) -0.0092(18) 0.0036(15) -0.0213(18)
C15 0.035(2) 0.048(2) 0.025(2) 0.0033(17) -0.0053(16) -0.0241(19)
C16 0.0252(18) 0.032(2) 0.0275(19) 0.0019(15) -0.0061(14) -0.0147(16)
P2 0.0164(4) 0.0197(4) 0.0197(4) 0.0008(3) -0.0030(3) -0.0076(3)
C21 0.0216(16) 0.0227(17) 0.0224(17) -0.0022(14) -0.0009(13) -0.0105(14)
C22 0.0239(18) 0.0280(19) 0.031(2) -0.0032(15) -0.0027(15) -0.0095(15)
C23 0.0220(19) 0.044(2) 0.041(2) -0.0125(19) 0.0015(16) -0.0114(17)
C24 0.032(2) 0.050(3) 0.037(2) -0.012(2) 0.0097(17) -0.021(2)
C25 0.044(2) 0.044(2) 0.026(2) -0.0002(18) 0.0014(17) -0.024(2)
C26 0.0312(19) 0.031(2) 0.0253(19) 0.0005(15) -0.0044(15) -0.0147(16)
P3 0.0166(4) 0.0191(4) 0.0198(4) 0.0026(3) -0.0045(3) -0.0082(3)
C31 0.0252(17) 0.0233(17) 0.0213(17) 0.0001(13) -0.0052(13) -0.0121(14)
C32 0.0278(18) 0.032(2) 0.028(2) 0.0035(15) -0.0054(15) -0.0167(16)
C33 0.045(2) 0.041(2) 0.027(2) 0.0040(17) -0.0030(17) -0.023(2)
C34 0.055(3) 0.028(2) 0.025(2) 0.0077(16) -0.0137(18) -0.0140(19)
C35 0.035(2) 0.028(2) 0.029(2) 0.0003(16) -0.0131(16) -0.0033(16)
C36 0.0247(18) 0.0297(19) 0.0242(19) 0.0012(15) -0.0046(14) -0.0074(15)
P4 0.0182(4) 0.0190(4) 0.0207(4) 0.0038(3) -0.0057(3) -0.0086(3)
C41 0.0276(18) 0.0236(17) 0.0193(17) 0.0038(13) -0.0074(13) -0.0121(14)
C42 0.0268(18) 0.034(2) 0.027(2) 0.0064(16) -0.0089(15) -0.0155(16)
C43 0.035(2) 0.048(2) 0.0229(19) 0.0050(17) -0.0057(15) -0.0220(19)
C44 0.043(2) 0.043(2) 0.024(2) 0.0100(17) -0.0143(17) -0.0229(19)
C45 0.031(2) 0.036(2) 0.035(2) 0.0089(17) -0.0170(16) -0.0158(17)
C46 0.0248(17) 0.0239(18) 0.0275(19) 0.0059(14) -0.0082(14) -0.0110(15)
C20 0.0184(16) 0.0256(18) 0.0221(17) -0.0009(14) -0.0035(13) -0.0082(14)
O1 0.0177(11) 0.0216(12) 0.0224(12) 0.0040(10) -0.0045(9) -0.0077(9)
O2 0.0171(11) 0.0265(13) 0.0248(13) 0.0056(10) -0.0044(9) -0.0102(10)
O3 0.0162(12) 0.0383(15) 0.0307(15) 0.0046(12) -0.0054(10) -0.0064(11)
O4 0.0255(13) 0.0360(15) 0.0284(14) 0.0095(12) -0.0061(11) -0.0147(12)
O5 0.0413(17) 0.077(2) 0.0337(17) 0.0059(16) -0.0112(13) -0.0374(17)
O6 0.0366(17) 0.092(3) 0.0396(19) -0.0044(18) -0.0044(14) -0.0365(19)
O7 0.0267(14) 0.0297(14) 0.0288(15) -0.0005(11) -0.0092(11) -0.0013(11)
O8 0.0333(15) 0.0333(15) 0.0344(16) 0.0144(12) -0.0117(12) -0.0166(12)
O9 0.0348(15) 0.0390(17) 0.0455(19) 0.0034(14) -0.0124(13) -0.0203(13)
O10 0.0500(19) 0.053(2) 0.048(2) 0.0065(16) -0.0046(16) -0.0256(17)

loop_
_atom_type_symbol
_atom_type_description
_atom_type_scat_dispersion_real
_atom_type_scat_dispersion_imag
_atom_type_scat_source
C C 0.0033 0.0016 'International Tables Vol C Tables 4.2.6.8 and 6.1.1.4'
H H 0.0000 0.0000 'International Tables Vol C Tables 4.2.6.8 and 6.1.1.4'
N N 0.0061 0.0033 'International Tables Vol C Tables 4.2.6.8 and 6.1.1.4'
O O 0.0106 0.0060 'International Tables Vol C Tables 4.2.6.8 and 6.1.1.4'
P P 0.1023 0.0942 'International Tables Vol C Tables 4.2.6.8 and 6.1.1.4'
Fe Fe 0.3463 0.8444 'International Tables Vol C Tables 4.2.6.8 and 6.1.1.4'

loop_
_geom_angle_atom_site_label_1
_geom_angle_atom_site_label_2
_geom_angle_atom_site_label_3
_geom_angle
_geom_angle_site_symmetry_1
_geom_angle_site_symmetry_3
_geom_angle_publ_flag
O2 Fe O1 65.00(9) . . ?
O2 Fe P4 95.07(7) . . ?
O1 Fe P4 159.32(7) . . ?
O2 Fe P1 163.56(8) . . ?
O1 Fe P1 99.31(7) . . ?
P4 Fe P1 100.98(4) . . ?
O2 Fe P3 86.18(8) . . ?
O1 Fe P3 89.99(8) . . ?
P4 Fe P3 82.88(4) . . ?
P1 Fe P3 99.25(4) . . ?
O2 Fe P2 91.21(8) . . ?
O1 Fe P2 86.71(8) . . ?
P4 Fe P2 99.77(4) . . ?
P1 Fe P2 82.62(3) . . ?
P3 Fe P2 176.45(4) . . ?
O2 Fe C20 32.50(11) . . ?
O1 Fe C20 32.54(11) . . ?
P4 Fe C20 127.20(9) . . ?
P1 Fe C20 131.79(9) . . ?
P3 Fe C20 86.59(9) . . ?
P2 Fe C20 89.91(9) . . ?
N1 C1 P1 113.2(2) . . ?
N1 C1 H1A 108.9 . . ?
P1 C1 H1A 108.9 . . ?
N1 C1 H1B 108.9 . . ?
P1 C1 H1B 108.9 . . ?
H1A C1 H1B 107.8 . . ?
N2 C2 P1 113.7(2) . . ?
N2 C2 H2A 108.8 . . ?
P1 C2 H2A 108.8 . . ?
N2 C2 H2B 108.8 . . ?
P1 C2 H2B 108.8 . . ?
H2A C2 H2B 107.7 . . ?
N2 C3 P2 112.5(2) . . ?
N2 C3 H3A 109.1 . . ?
P2 C3 H3A 109.1 . . ?
N2 C3 H3B 109.1 . . ?
P2 C3 H3B 109.1 . . ?
H3A C3 H3B 107.8 . . ?
N1 C4 P2 111.6(2) . . ?
N1 C4 H4A 109.3 . . ?
P2 C4 H4A 109.3 . . ?
N1 C4 H4B 109.3 . . ?
P2 C4 H4B 109.3 . . ?
H4A C4 H4B 108.0 . . ?
N2 C5 N1 115.7(3) . . ?
N2 C5 H5A 108.3 . . ?
N1 C5 H5A 108.3 . . ?
N2 C5 H5B 108.3 . . ?
N1 C5 H5B 108.3 . . ?
H5A C5 H5B 107.4 . . ?
C5 N1 C1 110.9(3) . . ?
C5 N1 C4 111.9(3) . . ?
C1 N1 C4 114.6(3) . . ?
C5 N2 C2 111.5(3) . . ?
C5 N2 C3 111.6(3) . . ?
C2 N2 C3 113.7(3) . . ?
N3 C6 P3 111.3(2) . . ?
N3 C6 H6A 109.4 . . ?
P3 C6 H6A 109.4 . . ?
N3 C6 H6B 109.4 . . ?
P3 C6 H6B 109.4 . . ?
H6A C6 H6B 108.0 . . ?
N4 C7 P3 112.1(2) . . ?
N4 C7 H7A 109.2 . . ?
P3 C7 H7A 109.2 . . ?
N4 C7 H7B 109.2 . . ?
P3 C7 H7B 109.2 . . ?
H7A C7 H7B 107.9 . . ?
N3 C8 P4 112.7(2) . . ?
N3 C8 H8A 109.1 . . ?
P4 C8 H8A 109.1 . . ?
N3 C8 H8B 109.1 . . ?
P4 C8 H8B 109.1 . . ?
H8A C8 H8B 107.8 . . ?
N4 C9 P4 113.7(2) . . ?
N4 C9 H9A 108.8 . . ?
P4 C9 H9A 108.8 . . ?
N4 C9 H9B 108.8 . . ?
P4 C9 H9B 108.8 . . ?
H9A C9 H9B 107.7 . . ?
N4 C10 N3 115.3(3) . . ?
N4 C10 H10A 108.5 . . ?
N3 C10 H10A 108.5 . . ?
N4 C10 H10B 108.5 . . ?
N3 C10 H10B 108.5 . . ?
H10A C10 H10B 107.5 . . ?
C6 N3 C10 111.5(3) . . ?
C6 N3 C8 115.2(3) . . ?
C10 N3 C8 111.9(3) . . ?
C10 N4 C9 111.5(3) . . ?
C10 N4 C7 111.1(3) . . ?
C9 N4 C7 114.1(3) . . ?
C11 P1 C2 100.52(16) . . ?
C11 P1 C1 102.29(16) . . ?
C2 P1 C1 96.27(16) . . ?
C11 P1 Fe 125.57(11) . . ?
C2 P1 Fe 110.71(11) . . ?
C1 P1 Fe 116.62(12) . . ?
C16 C11 C12 119.2(3) . . ?
C16 C11 P1 119.8(3) . . ?
C12 C11 P1 121.0(3) . . ?
C13 C12 C11 119.7(4) . . ?
C13 C12 H12 120.1 . . ?
C11 C12 H12 120.1 . . ?
C14 C13 C12 120.5(4) . . ?
C14 C13 H13 119.7 . . ?
C12 C13 H13 119.7 . . ?
C15 C14 C13 119.8(4) . . ?
C15 C14 H14 120.1 . . ?
C13 C14 H14 120.1 . . ?
C14 C15 C16 120.0(4) . . ?
C14 C15 H15 120.0 . . ?
C16 C15 H15 120.0 . . ?
C11 C16 C15 120.7(4) . . ?
C11 C16 H16 119.7 . . ?
C15 C16 H16 119.7 . . ?
C21 P2 C4 105.39(16) . . ?
C21 P2 C3 101.85(16) . . ?
C4 P2 C3 96.00(16) . . ?
C21 P2 Fe 121.07(12) . . ?
C4 P2 Fe 117.53(12) . . ?
C3 P2 Fe 111.10(12) . . ?
C26 C21 C22 119.3(3) . . ?
C26 C21 P2 122.2(3) . . ?
C22 C21 P2 118.4(3) . . ?
C23 C22 C21 120.0(4) . . ?
C23 C22 H22 120.0 . . ?
C21 C22 H22 120.0 . . ?
C22 C23 C24 120.3(4) . . ?
C22 C23 H23 119.8 . . ?
C24 C23 H23 119.8 . . ?
C23 C24 C25 120.2(4) . . ?
C23 C24 H24 119.9 . . ?
C25 C24 H24 119.9 . . ?
C24 C25 C26 120.1(4) . . ?
C24 C25 H25 120.0 . . ?
C26 C25 H25 120.0 . . ?
C25 C26 C21 120.0(4) . . ?
C25 C26 H26 120.0 . . ?
C21 C26 H26 120.0 . . ?
C31 P3 C6 104.33(16) . . ?
C31 P3 C7 102.27(16) . . ?
C6 P3 C7 95.57(16) . . ?
C31 P3 Fe 121.46(12) . . ?
C6 P3 Fe 118.59(12) . . ?
C7 P3 Fe 110.48(12) . . ?
C36 C31 C32 119.1(3) . . ?
C36 C31 P3 120.1(3) . . ?
C32 C31 P3 120.7(3) . . ?
C33 C32 C31 120.3(4) . . ?
C33 C32 H32 119.9 . . ?
C31 C32 H32 119.9 . . ?
C32 C33 C34 120.4(4) . . ?
C32 C33 H33 119.8 . . ?
C34 C33 H33 119.8 . . ?
C35 C34 C33 119.4(4) . . ?
C35 C34 H34 120.3 . . ?
C33 C34 H34 120.3 . . ?
C34 C35 C36 120.7(4) . . ?
C34 C35 H35 119.7 . . ?
C36 C35 H35 119.7 . . ?
C35 C36 C31 120.1(4) . . ?
C35 C36 H36 120.0 . . ?
C31 C36 H36 120.0 . . ?
C41 P4 C8 102.56(16) . . ?
C41 P4 C9 100.40(16) . . ?
C8 P4 C9 96.37(16) . . ?
C41 P4 Fe 125.34(12) . . ?
C8 P4 Fe 117.81(12) . . ?
C9 P4 Fe 109.38(12) . . ?
C46 C41 C42 118.3(3) . . ?
C46 C41 P4 122.7(3) . . ?
C42 C41 P4 119.0(3) . . ?
C43 C42 C41 120.9(3) . . ?
C43 C42 H42 119.6 . . ?
C41 C42 H42 119.6 . . ?
C42 C43 C44 119.6(4) . . ?
C42 C43 H43 120.2 . . ?
C44 C43 H43 120.2 . . ?
C45 C44 C43 120.8(4) . . ?
C45 C44 H44 119.6 . . ?
C43 C44 H44 119.6 . . ?
C44 C45 C46 119.7(4) . . ?
C44 C45 H45 120.1 . . ?
C46 C45 H45 120.1 . . ?
C45 C46 C41 120.7(4) . . ?
C45 C46 H46 119.7 . . ?
C41 C46 H46 119.7 . . ?
O3 C20 O2 123.8(3) . . ?
O3 C20 O1 124.8(3) . . ?
O2 C20 O1 111.5(3) . . ?
O3 C20 Fe 176.7(3) . . ?
O2 C20 Fe 55.48(15) . . ?
O1 C20 Fe 56.08(16) . . ?
C20 O1 Fe 91.4(2) . . ?
C20 O2 Fe 92.02(19) . . ?
H4C O4 H4D 113(5) . . ?
H5C O5 H5D 113(5) . . ?
H6C O6 H6D 113(5) . . ?
H7C O7 H7D 113(5) . . ?
H8C O8 H8D 113(5) . . ?
H9C O9 H9D 113(5) . . ?
H10C O10 H10D 113(5) . . ?

loop_
_geom_bond_atom_site_label_1
_geom_bond_atom_site_label_2
_geom_bond_distance
_geom_bond_site_symmetry_2
_geom_bond_publ_flag
Fe O2 2.016(2) . ?
Fe O1 2.030(2) . ?
Fe P4 2.1911(9) . ?
Fe P1 2.2045(9) . ?
Fe P3 2.2572(10) . ?
Fe P2 2.2630(10) . ?
Fe C20 2.446(3) . ?
C1 N1 1.476(5) . ?
C1 P1 1.868(3) . ?
C1 H1A 0.9900 . ?
C1 H1B 0.9900 . ?
C2 N2 1.465(5) . ?
C2 P1 1.864(3) . ?
C2 H2A 0.9900 . ?
C2 H2B 0.9900 . ?
C3 N2 1.468(4) . ?
C3 P2 1.863(4) . ?
C3 H3A 0.9900 . ?
C3 H3B 0.9900 . ?
C4 N1 1.477(4) . ?
C4 P2 1.859(3) . ?
C4 H4A 0.9900 . ?
C4 H4B 0.9900 . ?
C5 N2 1.463(5) . ?
C5 N1 1.476(5) . ?
C5 H5A 0.9900 . ?
C5 H5B 0.9900 . ?
C6 N3 1.469(4) . ?
C6 P3 1.858(3) . ?
C6 H6A 0.9900 . ?
C6 H6B 0.9900 . ?
C7 N4 1.475(4) . ?
C7 P3 1.861(3) . ?
C7 H7A 0.9900 . ?
C7 H7B 0.9900 . ?
C8 N3 1.472(5) . ?
C8 P4 1.864(4) . ?
C8 H8A 0.9900 . ?
C8 H8B 0.9900 . ?
C9 N4 1.473(5) . ?
C9 P4 1.867(3) . ?
C9 H9A 0.9900 . ?
C9 H9B 0.9900 . ?
C10 N4 1.463(5) . ?
C10 N3 1.472(5) . ?
C10 H10A 0.9900 . ?
C10 H10B 0.9900 . ?
P1 C11 1.832(4) . ?
C11 C16 1.381(5) . ?
C11 C12 1.403(5) . ?
C12 C13 1.392(5) . ?
C12 H12 0.9500 . ?
C13 C14 1.384(6) . ?
C13 H13 0.9500 . ?
C14 C15 1.383(6) . ?
C14 H14 0.9500 . ?
C15 C16 1.396(6) . ?
C15 H15 0.9500 . ?
C16 H16 0.9500 . ?
P2 C21 1.821(4) . ?
C21 C26 1.400(5) . ?
C21 C22 1.404(5) . ?
C22 C23 1.385(5) . ?
C22 H22 0.9500 . ?
C23 C24 1.387(7) . ?
C23 H23 0.9500 . ?
C24 C25 1.386(7) . ?
C24 H24 0.9500 . ?
C25 C26 1.392(6) . ?
C25 H25 0.9500 . ?
C26 H26 0.9500 . ?
P3 C31 1.820(4) . ?
C31 C36 1.392(5) . ?
C31 C32 1.397(5) . ?
C32 C33 1.377(6) . ?
C32 H32 0.9500 . ?
C33 C34 1.388(6) . ?
C33 H33 0.9500 . ?
C34 C35 1.380(6) . ?
C34 H34 0.9500 . ?
C35 C36 1.383(5) . ?
C35 H35 0.9500 . ?
C36 H36 0.9500 . ?
P4 C41 1.814(4) . ?
C41 C46 1.403(5) . ?
C41 C42 1.405(5) . ?
C42 C43 1.382(5) . ?
C42 H42 0.9500 . ?
C43 C44 1.386(6) . ?
C43 H43 0.9500 . ?
C44 C45 1.382(6) . ?
C44 H44 0.9500 . ?
C45 C46 1.387(5) . ?
C45 H45 0.9500 . ?
C46 H46 0.9500 . ?
C20 O3 1.247(4) . ?
C20 O2 1.315(4) . ?
C20 O1 1.316(4) . ?
O4 H4C 0.90(3) . ?
O4 H4D 0.90(4) . ?
O5 H5C 0.90(4) . ?
O5 H5D 0.90(4) . ?
O6 H6C 0.89(5) . ?
O6 H6D 0.90(3) . ?
O7 H7C 0.90(5) . ?
O7 H7D 0.91(3) . ?
O8 H8C 0.90(3) . ?
O8 H8D 0.91(3) . ?
O9 H9C 0.90(4) . ?
O9 H9D 0.91(3) . ?
O10 H10C 0.90(4) . ?
O10 H10D 0.90(3) . ?

loop_
_geom_torsion_atom_site_label_1
_geom_torsion_atom_site_label_2
_geom_torsion_atom_site_label_3
_geom_torsion_atom_site_label_4
_geom_torsion
_geom_torsion_site_symmetry_1
_geom_torsion_site_symmetry_2
_geom_torsion_site_symmetry_3
_geom_torsion_site_symmetry_4
_geom_torsion_publ_flag
N2 C5 N1 C1 65.4(4) . . . . ?
N2 C5 N1 C4 -63.9(4) . . . . ?
P1 C1 N1 C5 -60.1(3) . . . . ?
P1 C1 N1 C4 67.7(3) . . . . ?
P2 C4 N1 C5 61.2(3) . . . . ?
P2 C4 N1 C1 -66.1(3) . . . . ?
N1 C5 N2 C2 -65.1(4) . . . . ?
N1 C5 N2 C3 63.3(4) . . . . ?
P1 C2 N2 C5 59.6(3) . . . . ?
P1 C2 N2 C3 -67.7(3) . . . . ?
P2 C3 N2 C5 -60.9(3) . . . . ?
P2 C3 N2 C2 66.4(3) . . . . ?
P3 C6 N3 C10 62.6(3) . . . . ?
P3 C6 N3 C8 -66.3(3) . . . . ?
N4 C10 N3 C6 -65.1(4) . . . . ?
N4 C10 N3 C8 65.6(4) . . . . ?
P4 C8 N3 C6 68.2(3) . . . . ?
P4 C8 N3 C10 -60.5(3) . . . . ?
N3 C10 N4 C9 -64.4(4) . . . . ?
N3 C10 N4 C7 64.1(4) . . . . ?
P4 C9 N4 C10 59.5(3) . . . . ?
P4 C9 N4 C7 -67.5(3) . . . . ?
P3 C7 N4 C10 -61.7(3) . . . . ?
P3 C7 N4 C9 65.4(3) . . . . ?
N2 C2 P1 C11 -153.4(2) . . . . ?
N2 C2 P1 C1 -49.6(3) . . . . ?
N2 C2 P1 Fe 71.9(3) . . . . ?
N1 C1 P1 C11 152.2(2) . . . . ?
N1 C1 P1 C2 50.0(3) . . . . ?
N1 C1 P1 Fe -67.0(3) . . . . ?
O2 Fe P1 C11 -110.3(3) . . . . ?
O1 Fe P1 C11 -93.58(16) . . . . ?
P4 Fe P1 C11 82.42(15) . . . . ?
P3 Fe P1 C11 -2.05(15) . . . . ?
P2 Fe P1 C11 -179.00(15) . . . . ?
C20 Fe P1 C11 -95.77(19) . . . . ?
O2 Fe P1 C2 10.3(3) . . . . ?
O1 Fe P1 C2 27.11(15) . . . . ?
P4 Fe P1 C2 -156.89(13) . . . . ?
P3 Fe P1 C2 118.64(13) . . . . ?
P2 Fe P1 C2 -58.31(13) . . . . ?
C20 Fe P1 C2 24.92(18) . . . . ?
O2 Fe P1 C1 119.0(3) . . . . ?
O1 Fe P1 C1 135.78(15) . . . . ?
P4 Fe P1 C1 -48.22(14) . . . . ?
P3 Fe P1 C1 -132.70(13) . . . . ?
P2 Fe P1 C1 50.36(13) . . . . ?
C20 Fe P1 C1 133.58(17) . . . . ?
C2 P1 C11 C16 -42.7(3) . . . . ?
C1 P1 C11 C16 -141.6(3) . . . . ?
Fe P1 C11 C16 82.4(3) . . . . ?
C2 P1 C11 C12 139.7(3) . . . . ?
C1 P1 C11 C12 40.8(3) . . . . ?
Fe P1 C11 C12 -95.2(3) . . . . ?
C16 C11 C12 C13 -2.9(5) . . . . ?
P1 C11 C12 C13 174.7(3) . . . . ?
C11 C12 C13 C14 1.7(5) . . . . ?
C12 C13 C14 C15 1.0(6) . . . . ?
C13 C14 C15 C16 -2.4(6) . . . . ?
C12 C11 C16 C15 1.5(5) . . . . ?
P1 C11 C16 C15 -176.1(3) . . . . ?
C14 C15 C16 C11 1.2(6) . . . . ?
N1 C4 P2 C21 -156.9(2) . . . . ?
N1 C4 P2 C3 -52.9(3) . . . . ?
N1 C4 P2 Fe 64.7(3) . . . . ?
N2 C3 P2 C21 160.2(3) . . . . ?
N2 C3 P2 C4 53.1(3) . . . . ?
N2 C3 P2 Fe -69.5(3) . . . . ?
O2 Fe P2 C21 13.02(15) . . . . ?
O1 Fe P2 C21 77.89(15) . . . . ?
P4 Fe P2 C21 -82.34(14) . . . . ?
P1 Fe P2 C21 177.73(14) . . . . ?
P3 Fe P2 C21 55.7(6) . . . . ?
C20 Fe P2 C21 45.49(16) . . . . ?
O2 Fe P2 C4 144.58(14) . . . . ?
O1 Fe P2 C4 -150.54(14) . . . . ?
P4 Fe P2 C4 49.23(13) . . . . ?
P1 Fe P2 C4 -50.71(13) . . . . ?
P3 Fe P2 C4 -172.7(6) . . . . ?
C20 Fe P2 C4 177.06(15) . . . . ?
O2 Fe P2 C3 -106.30(14) . . . . ?
O1 Fe P2 C3 -41.42(13) . . . . ?
P4 Fe P2 C3 158.35(12) . . . . ?
P1 Fe P2 C3 58.41(12) . . . . ?
P3 Fe P2 C3 -63.6(6) . . . . ?
C20 Fe P2 C3 -73.82(14) . . . . ?
C4 P2 C21 C26 -23.5(3) . . . . ?
C3 P2 C21 C26 -123.2(3) . . . . ?
Fe P2 C21 C26 113.0(3) . . . . ?
C4 P2 C21 C22 157.3(3) . . . . ?
C3 P2 C21 C22 57.6(3) . . . . ?
Fe P2 C21 C22 -66.2(3) . . . . ?
C26 C21 C22 C23 -1.1(6) . . . . ?
P2 C21 C22 C23 178.2(3) . . . . ?
C21 C22 C23 C24 -0.5(6) . . . . ?
C22 C23 C24 C25 1.5(7) . . . . ?
C23 C24 C25 C26 -0.9(7) . . . . ?
C24 C25 C26 C21 -0.7(6) . . . . ?
C22 C21 C26 C25 1.7(6) . . . . ?
P2 C21 C26 C25 -177.6(3) . . . . ?
N3 C6 P3 C31 -158.3(2) . . . . ?
N3 C6 P3 C7 -54.1(3) . . . . ?
N3 C6 P3 Fe 62.9(3) . . . . ?
N4 C7 P3 C31 159.9(3) . . . . ?
N4 C7 P3 C6 53.9(3) . . . . ?
N4 C7 P3 Fe -69.4(3) . . . . ?
O2 Fe P3 C31 84.26(15) . . . . ?
O1 Fe P3 C31 19.32(15) . . . . ?
P4 Fe P3 C31 179.86(14) . . . . ?
P1 Fe P3 C31 -80.11(14) . . . . ?
P2 Fe P3 C31 41.4(6) . . . . ?
C20 Fe P3 C31 51.70(16) . . . . ?
O2 Fe P3 C6 -144.13(14) . . . . ?
O1 Fe P3 C6 150.93(14) . . . . ?
P4 Fe P3 C6 -48.53(13) . . . . ?
P1 Fe P3 C6 51.50(13) . . . . ?
P2 Fe P3 C6 173.1(6) . . . . ?
C20 Fe P3 C6 -176.69(15) . . . . ?
O2 Fe P3 C7 -35.37(14) . . . . ?
O1 Fe P3 C7 -100.31(13) . . . . ?
P4 Fe P3 C7 60.23(12) . . . . ?
P1 Fe P3 C7 160.26(12) . . . . ?
P2 Fe P3 C7 -78.2(6) . . . . ?
C20 Fe P3 C7 -67.93(14) . . . . ?
C6 P3 C31 C36 146.5(3) . . . . ?
C7 P3 C31 C36 47.4(3) . . . . ?
Fe P3 C31 C36 -76.1(3) . . . . ?
C6 P3 C31 C32 -35.8(3) . . . . ?
C7 P3 C31 C32 -134.9(3) . . . . ?
Fe P3 C31 C32 101.6(3) . . . . ?
C36 C31 C32 C33 1.3(6) . . . . ?
P3 C31 C32 C33 -176.4(3) . . . . ?
C31 C32 C33 C34 -0.8(6) . . . . ?
C32 C33 C34 C35 -1.1(6) . . . . ?
C33 C34 C35 C36 2.5(6) . . . . ?
C34 C35 C36 C31 -2.0(6) . . . . ?
C32 C31 C36 C35 0.1(6) . . . . ?
P3 C31 C36 C35 177.8(3) . . . . ?
N3 C8 P4 C41 152.1(2) . . . . ?
N3 C8 P4 C9 49.9(3) . . . . ?
N3 C8 P4 Fe -66.0(3) . . . . ?
N4 C9 P4 C41 -153.8(3) . . . . ?
N4 C9 P4 C8 -49.8(3) . . . . ?
N4 C9 P4 Fe 72.7(3) . . . . ?
O2 Fe P4 C41 -93.32(16) . . . . ?
O1 Fe P4 C41 -108.2(3) . . . . ?
P1 Fe P4 C41 83.08(15) . . . . ?
P3 Fe P4 C41 -178.82(15) . . . . ?
P2 Fe P4 C41 -1.21(15) . . . . ?
C20 Fe P4 C41 -98.61(18) . . . . ?
O2 Fe P4 C8 134.20(15) . . . . ?
O1 Fe P4 C8 119.4(2) . . . . ?
P1 Fe P4 C8 -49.40(13) . . . . ?
P3 Fe P4 C8 48.70(13) . . . . ?
P2 Fe P4 C8 -133.69(13) . . . . ?
C20 Fe P4 C8 128.91(17) . . . . ?
O2 Fe P4 C9 25.63(15) . . . . ?
O1 Fe P4 C9 10.8(3) . . . . ?
P1 Fe P4 C9 -157.97(13) . . . . ?
P3 Fe P4 C9 -59.87(13) . . . . ?
P2 Fe P4 C9 117.74(13) . . . . ?
C20 Fe P4 C9 20.34(17) . . . . ?
C8 P4 C41 C46 33.1(3) . . . . ?
C9 P4 C41 C46 132.1(3) . . . . ?
Fe P4 C41 C46 -105.0(3) . . . . ?
C8 P4 C41 C42 -147.1(3) . . . . ?
C9 P4 C41 C42 -48.1(3) . . . . ?
Fe P4 C41 C42 74.9(3) . . . . ?
C46 C41 C42 C43 0.3(6) . . . . ?
P4 C41 C42 C43 -179.5(3) . . . . ?
C41 C42 C43 C44 0.4(6) . . . . ?
C42 C43 C44 C45 -0.1(7) . . . . ?
C43 C44 C45 C46 -0.9(6) . . . . ?
C44 C45 C46 C41 1.6(6) . . . . ?
C42 C41 C46 C45 -1.4(5) . . . . ?
P4 C41 C46 C45 178.5(3) . . . . ?
O2 Fe C20 O3 -78(5) . . . . ?
O1 Fe C20 O3 106(5) . . . . ?
P4 Fe C20 O3 -68(5) . . . . ?
P1 Fe C20 O3 110(5) . . . . ?
P3 Fe C20 O3 11(5) . . . . ?
P2 Fe C20 O3 -170(5) . . . . ?
O1 Fe C20 O2 -176.4(3) . . . . ?
P4 Fe C20 O2 9.8(2) . . . . ?
P1 Fe C20 O2 -172.38(16) . . . . ?
P3 Fe C20 O2 88.24(19) . . . . ?
P2 Fe C20 O2 -92.39(19) . . . . ?
O2 Fe C20 O1 176.4(3) . . . . ?
P4 Fe C20 O1 -173.75(15) . . . . ?
P1 Fe C20 O1 4.0(2) . . . . ?
P3 Fe C20 O1 -95.34(19) . . . . ?
P2 Fe C20 O1 84.02(19) . . . . ?
O3 C20 O1 Fe -176.2(3) . . . . ?
O2 C20 O1 Fe 3.2(3) . . . . ?
O2 Fe O1 C20 -2.12(19) . . . . ?
P4 Fe O1 C20 14.2(3) . . . . ?
P1 Fe O1 C20 -176.96(19) . . . . ?
P3 Fe O1 C20 83.67(19) . . . . ?
P2 Fe O1 C20 -94.99(19) . . . . ?
O3 C20 O2 Fe 176.2(3) . . . . ?
O1 C20 O2 Fe -3.2(3) . . . . ?
O1 Fe O2 C20 2.13(19) . . . . ?
P4 Fe O2 C20 -172.15(19) . . . . ?
P1 Fe O2 C20 20.4(4) . . . . ?
P3 Fe O2 C20 -89.7(2) . . . . ?
P2 Fe O2 C20 87.9(2) . . . . ?
